data_7103249
loop_
_publ_author_name
'G\"otz, Rens J'
'Robertazzi, Arturo'
'Mutikainen, Ilpo'
'Turpeinen, Urho'
'Gamez, Patrick'
'Reedijk, Jan'

_publ_section_title
;
 Concurrent anion...pi interactions between a perchlorate ion and two
 pi-acidic aromatic rings, namely pentafluorophenol and 1,3,5-triazine.
;
_journal_issue 29
_journal_name_full 'Chemical communications (Cambridge, England)'
_journal_page_first 3384
_journal_page_last 3386
_journal_paper_doi 10.1039/b803817a
_journal_year 2008
_chemical_formula_sum 'C50 H33 Cl2 Cu F10 N12 O17'
_chemical_formula_weight 1398.32
_chemical_name_systematic
;
?
;
_space_group_IT_number 2
_symmetry_cell_setting triclinic
_symmetry_space_group_name_Hall '-P 1'
_symmetry_space_group_name_H-M 'P -1'
_atom_sites_solution_hydrogens geom
_atom_sites_solution_primary direct
_atom_sites_solution_secondary difmap
_audit_creation_method SHELXL-97
_cell_angle_alpha 93.50(2)
_cell_angle_beta 97.41(2)
_cell_angle_gamma 105.67(2)
_cell_formula_units_Z 1
_cell_length_a 9.042(2)
_cell_length_b 12.299(2)
_cell_length_c 13.776(2)
_cell_measurement_reflns_used 142
_cell_measurement_temperature 173(2)
_cell_measurement_theta_max 22.04
_cell_measurement_theta_min 4.70
_cell_volume 1455.3(5)
_computing_cell_refinement 'DirAx (Duisenberg 1992)'
_computing_data_collection 'COLLECT (Nonius, 2002)'
_computing_data_reduction 'COLLECT/EVAL (Nonius, 2002)'
_computing_molecular_graphics 'SHELXTL (Sheldrick, 1990)'
_computing_publication_material 'SHELXTL (Sheldrick, 1990)'
_computing_structure_refinement 'SHELXL97 (Sheldrick, 1997)'
_computing_structure_solution 'SHELXS97 (Sheldrick, 1990)'
_diffrn_ambient_temperature 173(2)
_diffrn_measured_fraction_theta_full 0.989
_diffrn_measured_fraction_theta_max 0.989
_diffrn_measurement_device_type KappaCCD
_diffrn_measurement_method \w-scan
_diffrn_radiation_monochromator graphite
_diffrn_radiation_source 'fine-focus sealed tube'
_diffrn_radiation_type MoK\a
_diffrn_radiation_wavelength 0.71073
_diffrn_reflns_av_R_equivalents 0.0400
_diffrn_reflns_av_sigmaI/netI 0.0387
_diffrn_reflns_limit_h_max 11
_diffrn_reflns_limit_h_min -11
_diffrn_reflns_limit_k_max 15
_diffrn_reflns_limit_k_min -15
_diffrn_reflns_limit_l_max 16
_diffrn_reflns_limit_l_min -16
_diffrn_reflns_number 22067
_diffrn_reflns_theta_full 25.99
_diffrn_reflns_theta_max 25.99
_diffrn_reflns_theta_min 3.30
_exptl_absorpt_coefficient_mu 0.580
_exptl_absorpt_correction_T_max 0.9661
_exptl_absorpt_correction_T_min 0.9443
_exptl_absorpt_correction_type multi-scan
_exptl_absorpt_process_details 'SADABS (Sheldrick, 1996)'
_exptl_crystal_colour Blue
_exptl_crystal_density_diffrn 1.595
_exptl_crystal_density_method 'not measured'
_exptl_crystal_description Block
_exptl_crystal_F_000 706
_exptl_crystal_size_max 0.10
_exptl_crystal_size_mid 0.08
_exptl_crystal_size_min 0.06
_refine_diff_density_max 0.700
_refine_diff_density_min -0.381
_refine_diff_density_rms 0.067
_refine_ls_extinction_method none
_refine_ls_goodness_of_fit_ref 1.043
_refine_ls_hydrogen_treatment constr
_refine_ls_matrix_type full
_refine_ls_number_parameters 469
_refine_ls_number_reflns 5656
_refine_ls_number_restraints 18
_refine_ls_restrained_S_all 1.058
_refine_ls_R_factor_all 0.0786
_refine_ls_R_factor_gt 0.0550
_refine_ls_shift/su_max 0.000
_refine_ls_shift/su_mean 0.000
_refine_ls_structure_factor_coef Fsqd
_refine_ls_weighting_details 'calc w=1/[\s^2^(Fo^2^)+(0.0666P)^2^+2.1296P] where P=(Fo^2^+2Fc^2^)/3'
_refine_ls_weighting_scheme calc
_refine_ls_wR_factor_gt 0.1357
_refine_ls_wR_factor_ref 0.1538
_reflns_number_gt 4305
_reflns_number_total 5656
_reflns_threshold_expression >2sigma(I)
_cod_data_source_file b803817a.txt
_cod_data_source_block complex_1
_cod_depositor_comments
;
The following automatic conversions were performed:
'_symmetry_cell_setting' value 'Triclinic' changed to 'triclinic'
according to '/home/saulius/struct/CIF-dictionaries/cif_core.dic'
dictionary named 'cif_core.dic' version 2.4.1 from 2010-06-29.

Automatic conversion script
Id: cif_fix_enum 1527 2010-12-29 10:47:43Z saulius 
;
_cod_original_sg_symbol_H-M P-1
_cod_database_code 7103249

loop_
_symmetry_equiv_pos_as_xyz
'x, y, z'
'-x, -y, -z'

loop_
_atom_site_label
_atom_site_type_symbol
_atom_site_fract_x
_atom_site_fract_y
_atom_site_fract_z
_atom_site_U_iso_or_equiv
_atom_site_adp_type
_atom_site_occupancy
_atom_site_symmetry_multiplicity
_atom_site_calc_flag
_atom_site_refinement_flags
_atom_site_disorder_assembly
_atom_site_disorder_group
Cu1 Cu 0.0000 1.0000 0.0000 0.03567(19) Uani 1 2 d S . .
N1 N -0.1937(4) 0.9190(2) -0.09440(19) 0.0393(7) Uani 1 1 d . . .
C2 C -0.2695(4) 0.9800(3) -0.1465(2) 0.0399(8) Uani 1 1 d . . .
C3 C -0.4050(5) 0.9319(4) -0.2108(3) 0.0544(10) Uani 1 1 d . . .
H3A H -0.4579 0.9780 -0.2458 0.065 Uiso 1 1 calc R . .
C4 C -0.4621(6) 0.8153(4) -0.2231(3) 0.0660(13) Uani 1 1 d . . .
H4A H -0.5530 0.7798 -0.2688 0.079 Uiso 1 1 calc R . .
C5 C -0.3861(6) 0.7506(4) -0.1686(3) 0.0625(12) Uani 1 1 d . . .
H5A H -0.4236 0.6701 -0.1759 0.075 Uiso 1 1 calc R . .
C6 C -0.2549(5) 0.8057(3) -0.1036(3) 0.0516(10) Uani 1 1 d . . .
H6A H -0.2052 0.7618 -0.0634 0.062 Uiso 1 1 calc R . .
N7 N -0.1063(4) 1.1163(2) 0.03526(19) 0.0403(7) Uani 1 1 d . . .
C8 C -0.1902(5) 1.1536(3) -0.0346(2) 0.0437(9) Uani 1 1 d . . .
C9 C -0.2632(6) 1.2353(4) -0.0160(3) 0.0607(12) Uani 1 1 d . . .
H9A H -0.3224 1.2597 -0.0679 0.073 Uiso 1 1 calc R . .
C10 C -0.2486(7) 1.2812(4) 0.0801(4) 0.0738(15) Uani 1 1 d . . .
H10A H -0.2944 1.3400 0.0951 0.089 Uiso 1 1 calc R . .
C11 C -0.1676(6) 1.2408(4) 0.1532(3) 0.0643(12) Uani 1 1 d . . .
H11A H -0.1589 1.2697 0.2199 0.077 Uiso 1 1 calc R . .
C12 C -0.0989(5) 1.1578(3) 0.1292(2) 0.0503(10) Uani 1 1 d . . .
H12A H -0.0444 1.1289 0.1804 0.060 Uiso 1 1 calc R . .
N13 N -0.2037(4) 1.1001(2) -0.13122(19) 0.0391(7) Uani 1 1 d . . .
C14 C -0.1447(4) 1.1606(3) -0.2058(2) 0.0391(8) Uani 1 1 d . . .
N15 N -0.1638(3) 1.1002(2) -0.29323(18) 0.0376(6) Uani 1 1 d . . .
C16 C -0.0996(4) 1.1624(3) -0.3592(2) 0.0394(8) Uani 1 1 d . . .
N17 N -0.0254(4) 1.2719(2) -0.35089(19) 0.0443(7) Uani 1 1 d . . .
C18 C -0.0176(5) 1.3196(3) -0.2606(2) 0.0453(9) Uani 1 1 d . . .
N19 N -0.0744(4) 1.2703(2) -0.18454(19) 0.0440(7) Uani 1 1 d . . .
O20 O 0.0548(4) 1.4303(2) -0.23910(18) 0.0602(8) Uani 1 1 d . . .
C21 C 0.1208(6) 1.4928(3) -0.3135(2) 0.0506(10) Uani 1 1 d . . .
C22 C 0.0414(6) 1.5583(4) -0.3605(3) 0.0626(12) Uani 1 1 d . . .
H22A H -0.0594 1.5576 -0.3472 0.075 Uiso 1 1 calc R . .
C23 C 0.1103(7) 1.6263(4) -0.4283(3) 0.0647(13) Uani 1 1 d . . .
H23A H 0.0559 1.6722 -0.4623 0.078 Uiso 1 1 calc R . .
C24 C 0.2561(6) 1.6279(3) -0.4467(3) 0.0608(12) Uani 1 1 d . . .
H24A H 0.3033 1.6755 -0.4925 0.073 Uiso 1 1 calc R . .
C25 C 0.3321(6) 1.5612(4) -0.3993(4) 0.0710(13) Uani 1 1 d . . .
H25A H 0.4322 1.5609 -0.4133 0.085 Uiso 1 1 calc R . .
C26 C 0.2659(6) 1.4930(4) -0.3304(4) 0.0687(13) Uani 1 1 d . . .
H26A H 0.3207 1.4476 -0.2960 0.082 Uiso 1 1 calc R . .
O27 O -0.1094(3) 1.11125(19) -0.45106(15) 0.0435(6) Uani 1 1 d . . .
C28 C -0.1957(4) 0.9988(3) -0.4723(2) 0.0385(8) Uani 1 1 d . . .
C29 C -0.3260(4) 0.9740(3) -0.5426(2) 0.0401(8) Uani 1 1 d . . .
C30 C -0.4105(5) 0.8638(3) -0.5732(3) 0.0482(9) Uani 1 1 d . . .
C31 C -0.3657(5) 0.7760(3) -0.5340(3) 0.0538(10) Uani 1 1 d . . .
C32 C -0.2385(5) 0.7997(3) -0.4623(3) 0.0520(10) Uani 1 1 d . . .
C33 C -0.1533(4) 0.9099(3) -0.4330(2) 0.0438(8) Uani 1 1 d . . .
F34 F -0.3709(3) 1.05919(19) -0.58074(15) 0.0559(6) Uani 1 1 d . . .
F35 F -0.5369(3) 0.8409(2) -0.64122(18) 0.0680(7) Uani 1 1 d . . .
F36 F -0.4465(4) 0.6684(2) -0.5651(2) 0.0782(8) Uani 1 1 d . . .
F37 F -0.1960(4) 0.7140(2) -0.4230(2) 0.0800(8) Uani 1 1 d . . .
F38 F -0.0261(3) 0.9312(2) -0.36590(16) 0.0588(6) Uani 1 1 d . . .
Cl1 Cl -0.2719(5) 0.8692(4) 0.1731(3) 0.0491(11) Uani 0.50 1 d PG A 1
O11 O -0.1301(6) 0.8937(9) 0.1324(7) 0.076(6) Uani 0.50 1 d PG A 1
O12 O -0.2916(13) 0.7659(5) 0.2187(7) 0.111(5) Uani 0.50 1 d PG A 1
O13 O -0.3994(7) 0.8575(6) 0.0965(3) 0.085(2) Uani 0.50 1 d PG A 1
O14 O -0.2660(8) 0.9599(5) 0.2449(4) 0.073(2) Uani 0.50 1 d PG A 1
Cl2 Cl -0.2665(6) 0.8475(5) 0.1656(4) 0.0567(14) Uani 0.50 1 d PG B 2
O21 O -0.1237(6) 0.8931(6) 0.1290(6) 0.037(3) Uani 0.50 1 d PG B 2
O22 O -0.2368(10) 0.7940(8) 0.2524(5) 0.096(4) Uani 0.50 1 d PG B 2
O23 O -0.3718(8) 0.7659(7) 0.0925(5) 0.123(4) Uani 0.50 1 d PG B 2
O24 O -0.3331(9) 0.9371(6) 0.1886(7) 0.129(4) Uani 0.50 1 d PGU B 2
O1 O 0.9127(5) 0.5770(5) 0.0023(3) 0.1027(14) Uani 1 1 d G . .
H1A H 0.9525 0.6284 0.0487 0.154 Uiso 1 1 d G . .
H1B H 0.8232 0.5832 -0.0158 0.154 Uiso 1 1 d G . .
O2 O 0.3391(12) 0.5500(7) 0.2121(7) 0.116(3) Uani 0.50 1 d PU . .
O3 O 0.6211(11) 0.5163(9) 0.0448(10) 0.142(4) Uani 0.50 1 d PU C 3
O4 O 0.3760(14) 0.5072(10) 0.1123(8) 0.057(3) Uani 0.25 1 d P D 4
O5 O 0.196(2) 0.4314(12) 0.1936(10) 0.082(4) Uani 0.25 1 d P D 5

loop_
_atom_site_aniso_label
_atom_site_aniso_U_11
_atom_site_aniso_U_22
_atom_site_aniso_U_33
_atom_site_aniso_U_23
_atom_site_aniso_U_13
_atom_site_aniso_U_12
Cu1 0.0548(4) 0.0287(3) 0.0194(3) 0.0021(2) -0.0075(2) 0.0110(3)
N1 0.0565(19) 0.0345(14) 0.0230(13) 0.0038(11) -0.0053(12) 0.0109(13)
C2 0.052(2) 0.0458(19) 0.0199(14) 0.0077(13) -0.0015(14) 0.0120(16)
C3 0.053(2) 0.071(3) 0.0333(19) 0.0177(18) -0.0062(17) 0.011(2)
C4 0.062(3) 0.075(3) 0.039(2) 0.006(2) -0.0140(19) -0.008(2)
C5 0.076(3) 0.046(2) 0.047(2) -0.0017(18) -0.007(2) -0.005(2)
C6 0.074(3) 0.0360(18) 0.0355(19) 0.0036(15) -0.0065(18) 0.0070(18)
N7 0.061(2) 0.0366(15) 0.0233(13) 0.0078(11) 0.0028(12) 0.0147(14)
C8 0.069(3) 0.0413(19) 0.0258(16) 0.0111(14) 0.0090(16) 0.0220(18)
C9 0.093(3) 0.065(3) 0.047(2) 0.026(2) 0.029(2) 0.047(2)
C10 0.122(4) 0.062(3) 0.061(3) 0.017(2) 0.045(3) 0.050(3)
C11 0.106(4) 0.052(2) 0.040(2) 0.0023(18) 0.027(2) 0.024(2)
C12 0.081(3) 0.0416(19) 0.0244(16) 0.0019(14) 0.0044(17) 0.0120(19)
N13 0.0571(19) 0.0405(15) 0.0223(13) 0.0102(11) 0.0018(12) 0.0186(14)
C14 0.056(2) 0.0421(18) 0.0246(15) 0.0124(13) 0.0003(14) 0.0231(16)
N15 0.0502(18) 0.0409(15) 0.0222(13) 0.0091(11) -0.0010(12) 0.0153(13)
C16 0.056(2) 0.0393(18) 0.0222(15) 0.0061(13) -0.0035(14) 0.0156(16)
N17 0.070(2) 0.0377(16) 0.0234(13) 0.0076(11) 0.0019(13) 0.0129(15)
C18 0.075(3) 0.0351(18) 0.0270(17) 0.0073(14) 0.0012(16) 0.0193(17)
N19 0.075(2) 0.0361(15) 0.0254(14) 0.0093(11) 0.0036(14) 0.0244(15)
O20 0.116(3) 0.0349(13) 0.0274(12) 0.0058(10) 0.0106(14) 0.0167(14)
C21 0.092(3) 0.0285(17) 0.0249(17) 0.0021(13) 0.0016(18) 0.0086(18)
C22 0.108(4) 0.059(2) 0.033(2) 0.0117(18) 0.015(2) 0.040(3)
C23 0.119(4) 0.054(2) 0.032(2) 0.0132(17) 0.012(2) 0.040(3)
C24 0.098(4) 0.0318(19) 0.040(2) 0.0058(16) -0.002(2) 0.002(2)
C25 0.075(3) 0.049(2) 0.077(3) 0.023(2) -0.001(3) 0.000(2)
C26 0.084(4) 0.046(2) 0.068(3) 0.024(2) -0.009(3) 0.008(2)
O27 0.0628(17) 0.0374(13) 0.0224(11) 0.0035(9) 0.0042(11) 0.0016(11)
C28 0.050(2) 0.0379(18) 0.0248(15) 0.0046(13) 0.0042(14) 0.0083(15)
C29 0.050(2) 0.0419(19) 0.0286(16) 0.0079(14) 0.0023(15) 0.0140(16)
C30 0.047(2) 0.056(2) 0.0369(19) 0.0066(16) 0.0002(16) 0.0083(18)
C31 0.063(3) 0.040(2) 0.048(2) 0.0046(17) 0.0034(19) -0.0001(18)
C32 0.071(3) 0.043(2) 0.046(2) 0.0183(17) 0.0072(19) 0.0208(19)
C33 0.050(2) 0.051(2) 0.0287(17) 0.0093(15) -0.0020(15) 0.0139(17)
F34 0.0749(16) 0.0567(13) 0.0385(11) 0.0094(10) -0.0075(10) 0.0291(12)
F35 0.0543(15) 0.0743(16) 0.0597(15) 0.0027(12) -0.0176(12) 0.0048(12)
F36 0.092(2) 0.0426(13) 0.0828(19) 0.0067(12) 0.0027(15) -0.0060(13)
F37 0.115(2) 0.0544(15) 0.0777(18) 0.0274(13) 0.0034(16) 0.0364(15)
F38 0.0630(15) 0.0741(16) 0.0389(11) 0.0084(11) -0.0089(10) 0.0256(12)
Cl1 0.048(2) 0.0526(19) 0.0399(17) 0.0119(13) -0.0025(13) 0.0056(14)
O11 0.081(13) 0.098(14) 0.054(12) 0.025(10) 0.017(10) 0.029(11)
O12 0.106(9) 0.073(5) 0.171(13) 0.082(7) 0.038(8) 0.026(6)
O13 0.066(5) 0.125(7) 0.056(4) -0.018(4) -0.025(3) 0.035(5)
O14 0.071(5) 0.093(5) 0.039(3) -0.008(3) 0.008(3) -0.001(4)
Cl2 0.063(3) 0.061(2) 0.046(2) 0.0147(15) -0.0036(16) 0.0204(17)
O21 0.039(7) 0.039(6) 0.035(7) 0.021(5) -0.003(6) 0.013(6)
O22 0.089(7) 0.160(10) 0.059(5) 0.063(5) 0.027(5) 0.049(7)
O23 0.079(6) 0.154(10) 0.107(7) -0.025(7) 0.014(5) -0.007(6)
O24 0.137(9) 0.093(6) 0.204(11) 0.056(7) 0.078(8) 0.079(6)
O1 0.088(3) 0.160(4) 0.047(2) -0.013(2) 0.0006(18) 0.022(3)
O2 0.138(6) 0.092(5) 0.111(6) -0.007(4) -0.047(5) 0.053(5)
O3 0.083(6) 0.116(7) 0.225(10) 0.050(7) 0.026(6) 0.019(5)
O4 0.061(7) 0.058(7) 0.053(6) -0.008(5) 0.011(5) 0.021(6)
O5 0.126(13) 0.067(8) 0.058(8) 0.015(6) 0.006(8) 0.040(8)

loop_
_atom_type_symbol
_atom_type_description
_atom_type_scat_dispersion_real
_atom_type_scat_dispersion_imag
_atom_type_scat_source
C C 0.0033 0.0016 'International Tables Vol C Tables 4.2.6.8 and 6.1.1.4'
H H 0.0000 0.0000 'International Tables Vol C Tables 4.2.6.8 and 6.1.1.4'
Cl Cl 0.1484 0.1585 'International Tables Vol C Tables 4.2.6.8 and 6.1.1.4'
Cu Cu 0.3201 1.2651 'International Tables Vol C Tables 4.2.6.8 and 6.1.1.4'
F F 0.0171 0.0103 'International Tables Vol C Tables 4.2.6.8 and 6.1.1.4'
N N 0.0061 0.0033 'International Tables Vol C Tables 4.2.6.8 and 6.1.1.4'
O O 0.0106 0.0060 'International Tables Vol C Tables 4.2.6.8 and 6.1.1.4'

loop_
_geom_angle_atom_site_label_1
_geom_angle_atom_site_label_2
_geom_angle_atom_site_label_3
_geom_angle
_geom_angle_site_symmetry_1
_geom_angle_site_symmetry_3
_geom_angle_publ_flag
N7 Cu1 N7 180.0(1) . 2_575 ?
N7 Cu1 N1 88.06(12) . . ?
N7 Cu1 N1 91.94(12) 2_575 . ?
N7 Cu1 N1 91.94(12) . 2_575 ?
N7 Cu1 N1 88.06(12) 2_575 2_575 ?
N1 Cu1 N1 180.0 . 2_575 ?
C2 N1 C6 118.0(3) . . ?
C2 N1 Cu1 118.9(2) . . ?
C6 N1 Cu1 122.9(2) . . ?
N1 C2 C3 122.8(3) . . ?
N1 C2 N13 116.0(3) . . ?
C3 C2 N13 121.1(3) . . ?
C4 C3 C2 118.4(4) . . ?
C4 C3 H3A 120.8 . . ?
C2 C3 H3A 120.8 . . ?
C3 C4 C5 119.6(4) . . ?
C3 C4 H4A 120.2 . . ?
C5 C4 H4A 120.2 . . ?
C6 C5 C4 118.2(4) . . ?
C6 C5 H5A 120.9 . . ?
C4 C5 H5A 120.9 . . ?
N1 C6 C5 122.8(4) . . ?
N1 C6 H6A 118.6 . . ?
C5 C6 H6A 118.6 . . ?
C8 N7 C12 117.8(3) . . ?
C8 N7 Cu1 120.1(2) . . ?
C12 N7 Cu1 122.1(3) . . ?
N7 C8 C9 123.2(3) . . ?
N7 C8 N13 115.2(3) . . ?
C9 C8 N13 121.6(3) . . ?
C8 C9 C10 118.4(4) . . ?
C8 C9 H9A 120.8 . . ?
C10 C9 H9A 120.8 . . ?
C11 C10 C9 119.1(4) . . ?
C11 C10 H10A 120.4 . . ?
C9 C10 H10A 120.4 . . ?
C10 C11 C12 119.2(4) . . ?
C10 C11 H11A 120.4 . . ?
C12 C11 H11A 120.4 . . ?
N7 C12 C11 122.1(4) . . ?
N7 C12 H12A 118.9 . . ?
C11 C12 H12A 118.9 . . ?
C14 N13 C8 121.4(3) . . ?
C14 N13 C2 121.0(3) . . ?
C8 N13 C2 117.4(3) . . ?
N19 C14 N15 126.5(3) . . ?
N19 C14 N13 117.9(3) . . ?
N15 C14 N13 115.6(3) . . ?
C16 N15 C14 112.1(3) . . ?
N15 C16 N17 129.5(3) . . ?
N15 C16 O27 118.1(3) . . ?
N17 C16 O27 112.4(3) . . ?
C16 N17 C18 111.1(3) . . ?
N17 C18 N19 127.9(3) . . ?
N17 C18 O20 119.0(3) . . ?
N19 C18 O20 113.1(3) . . ?
C14 N19 C18 112.9(3) . . ?
C18 O20 C21 118.8(3) . . ?
C22 C21 C26 121.9(4) . . ?
C22 C21 O20 118.2(4) . . ?
C26 C21 O20 119.6(4) . . ?
C21 C22 C23 118.6(5) . . ?
C21 C22 H22A 120.7 . . ?
C23 C22 H22A 120.7 . . ?
C24 C23 C22 120.6(4) . . ?
C24 C23 H23A 119.7 . . ?
C22 C23 H23A 119.7 . . ?
C25 C24 C23 119.5(4) . . ?
C25 C24 H24A 120.3 . . ?
C23 C24 H24A 120.3 . . ?
C24 C25 C26 121.0(5) . . ?
C24 C25 H25A 119.5 . . ?
C26 C25 H25A 119.5 . . ?
C21 C26 C25 118.4(4) . . ?
C21 C26 H26A 120.8 . . ?
C25 C26 H26A 120.8 . . ?
C16 O27 C28 118.4(3) . . ?
C33 C28 C29 117.9(3) . . ?
C33 C28 O27 124.0(3) . . ?
C29 C28 O27 117.9(3) . . ?
F34 C29 C30 119.8(3) . . ?
F34 C29 C28 119.0(3) . . ?
C30 C29 C28 121.2(3) . . ?
F35 C30 C31 119.2(4) . . ?
F35 C30 C29 120.6(3) . . ?
C31 C30 C29 120.2(4) . . ?
F36 C31 C30 120.2(4) . . ?
F36 C31 C32 120.7(4) . . ?
C30 C31 C32 119.2(4) . . ?
F37 C32 C31 119.2(4) . . ?
F37 C32 C33 120.4(4) . . ?
C31 C32 C33 120.4(3) . . ?
F38 C33 C32 119.6(3) . . ?
F38 C33 C28 119.2(3) . . ?
C32 C33 C28 121.1(3) . . ?
O13 Cl1 O14 109.5 . . ?
O13 Cl1 O12 109.5 . . ?
O14 Cl1 O12 109.5 . . ?
O13 Cl1 O11 109.4 . . ?
O14 Cl1 O11 109.4 . . ?
O12 Cl1 O11 109.4 . . ?
O24 Cl2 O23 109.6 . . ?
O24 Cl2 O22 109.5 . . ?
O23 Cl2 O22 109.5 . . ?
O24 Cl2 O21 109.5 . . ?
O23 Cl2 O21 109.4 . . ?
O22 Cl2 O21 109.4 . . ?
H1A O1 H1B 105.3 . . ?
O4 O2 O5 83.5(8) . . ?

loop_
_geom_bond_atom_site_label_1
_geom_bond_atom_site_label_2
_geom_bond_distance
_geom_bond_site_symmetry_2
_geom_bond_publ_flag
Cu1 N7 1.996(3) . ?
Cu1 N7 1.996(3) 2_575 ?
Cu1 N1 2.016(3) . ?
Cu1 N1 2.016(3) 2_575 ?
N1 C2 1.328(4) . ?
N1 C6 1.345(4) . ?
C2 C3 1.379(5) . ?
C2 N13 1.426(4) . ?
C3 C4 1.378(6) . ?
C3 H3A 0.9500 . ?
C4 C5 1.380(6) . ?
C4 H4A 0.9500 . ?
C5 C6 1.374(6) . ?
C5 H5A 0.9500 . ?
C6 H6A 0.9500 . ?
N7 C8 1.329(4) . ?
N7 C12 1.348(4) . ?
C8 C9 1.372(5) . ?
C8 N13 1.424(4) . ?
C9 C10 1.383(6) . ?
C9 H9A 0.9500 . ?
C10 C11 1.365(7) . ?
C10 H10A 0.9500 . ?
C11 C12 1.376(6) . ?
C11 H11A 0.9500 . ?
C12 H12A 0.9500 . ?
N13 C14 1.384(4) . ?
C14 N19 1.324(5) . ?
C14 N15 1.341(4) . ?
N15 C16 1.315(4) . ?
C16 N17 1.323(4) . ?
C16 O27 1.361(4) . ?
N17 C18 1.327(4) . ?
C18 N19 1.333(5) . ?
C18 O20 1.338(4) . ?
O20 C21 1.416(5) . ?
C21 C22 1.356(6) . ?
C21 C26 1.361(7) . ?
C22 C23 1.388(6) . ?
C22 H22A 0.9500 . ?
C23 C24 1.369(7) . ?
C23 H23A 0.9500 . ?
C24 C25 1.352(6) . ?
C24 H24A 0.9500 . ?
C25 C26 1.392(6) . ?
C25 H25A 0.9500 . ?
C26 H26A 0.9500 . ?
O27 C28 1.384(4) . ?
C28 C33 1.372(5) . ?
C28 C29 1.376(5) . ?
C29 F34 1.334(4) . ?
C29 C30 1.374(5) . ?
C30 F35 1.335(4) . ?
C30 C31 1.368(6) . ?
C31 F36 1.340(4) . ?
C31 C32 1.369(6) . ?
C32 F37 1.335(4) . ?
C32 C33 1.372(5) . ?
C33 F38 1.334(4) . ?
Cl1 O13 1.4292 . ?
Cl1 O14 1.4295 . ?
Cl1 O12 1.4298 . ?
Cl1 O11 1.4308 . ?
Cl2 O24 1.4292 . ?
Cl2 O23 1.4294 . ?
Cl2 O22 1.4299 . ?
Cl2 O21 1.4307 . ?
O1 H1A 0.8400 . ?
O1 H1B 0.8400 . ?
O2 O4 1.551(14) . ?
O2 O5 1.647(18) . ?
